data_2235656
loop_
_publ_author_name
'Pojarov\'a, Michaela'
'Du\<sek, Michal'
'Sedl\'akov\'a, Zde\<nka'
'Makrl\'ik, Emanuel'

_publ_section_title
;
 Methyl
 2-{4-chloro-2-[5-chloro-2-(2-methoxy-2-oxoethoxy)benzyl]phenoxy}acetate
;
_journal_coeditor_code VM2175
_journal_issue 7
_journal_name_full 'Acta Crystallographica Section E'
_journal_page_first o2066
_journal_paper_doi 10.1107/S160053681202555X
_journal_volume 68
_journal_year 2012
_chemical_formula_iupac 'C19 H18 Cl2 O6'
_chemical_formula_moiety 'C19 H18 Cl2 O6'
_chemical_formula_sum 'C19 H18 Cl2 O6'
_chemical_formula_weight 413.23
_chemical_name_systematic
;
Methyl 2-{4-chloro-2-[5-chloro-2-(2-methoxy-2-oxoethoxy)benzyl]phenoxy}acetate
;
_space_group_IT_number 2
_symmetry_cell_setting triclinic
_symmetry_space_group_name_Hall '-P 1'
_symmetry_space_group_name_H-M 'P -1'
_atom_sites_solution_hydrogens geom
_atom_sites_solution_primary direct
_atom_sites_solution_secondary difmap
_audit_creation_method SHELXL-97
_cell_angle_alpha 90.384(6)
_cell_angle_beta 100.716(6)
_cell_angle_gamma 94.365(6)
_cell_formula_units_Z 2
_cell_length_a 7.4727(6)
_cell_length_b 10.4704(8)
_cell_length_c 12.2796(8)
_cell_measurement_reflns_used 5088
_cell_measurement_temperature 119.9
_cell_measurement_theta_max 66.7814
_cell_measurement_theta_min 3.6612
_cell_volume 941.08(12)
_computing_cell_refinement 'CrysAlis PRO (Agilent, 2010)'
_computing_data_collection 'CrysAlis PRO (Agilent, 2010)'
_computing_data_reduction 'Crysalis PRO (Agilent, 2010)'
_computing_molecular_graphics 'Mercury (Macrae <i>et al.</i>, 2006) and ORTEP-3 (Farrugia, 1997)'
_computing_publication_material 'publCIF (Westrip, 2010)'
_computing_structure_refinement 'SHELXL97 (Sheldrick, 2008)'
_computing_structure_solution 'SHELXS97 (Sheldrick, 2008)'
_diffrn_ambient_temperature 119.9
_diffrn_detector_area_resol_mean 10.3784
_diffrn_measured_fraction_theta_full 0.993
_diffrn_measured_fraction_theta_max 0.993
_diffrn_measurement_device_type 'Agilent Xcalibur Atlas Gemini ultra'
_diffrn_measurement_method 'Rotation method data acquisition using \w'
_diffrn_radiation_monochromator mirror
_diffrn_radiation_source 'Enhance Ultra (Cu) X-ray Source'
_diffrn_radiation_type 'Cu K\a'
_diffrn_radiation_wavelength 1.5418
_diffrn_reflns_av_R_equivalents 0.0854
_diffrn_reflns_av_sigmaI/netI 0.0633
_diffrn_reflns_limit_h_max 8
_diffrn_reflns_limit_h_min -8
_diffrn_reflns_limit_k_max 12
_diffrn_reflns_limit_k_min -11
_diffrn_reflns_limit_l_max 13
_diffrn_reflns_limit_l_min -14
_diffrn_reflns_number 8465
_diffrn_reflns_theta_full 66.89
_diffrn_reflns_theta_max 66.89
_diffrn_reflns_theta_min 3.66
_exptl_absorpt_coefficient_mu 3.405
_exptl_absorpt_correction_T_max 1.00000
_exptl_absorpt_correction_T_min 0.25799
_exptl_absorpt_correction_type multi-scan
_exptl_absorpt_process_details
;
(CrysAlis PRO; Agilent, 2010)
;
_exptl_crystal_colour colourless
_exptl_crystal_density_diffrn 1.458
_exptl_crystal_density_method 'not measured'
_exptl_crystal_description needle
_exptl_crystal_F_000 428
_exptl_crystal_size_max 0.4480
_exptl_crystal_size_mid 0.0888
_exptl_crystal_size_min 0.0347
_refine_diff_density_max 0.924
_refine_diff_density_min -0.639
_refine_ls_extinction_method none
_refine_ls_goodness_of_fit_ref 1.019
_refine_ls_hydrogen_treatment constr
_refine_ls_matrix_type full
_refine_ls_number_parameters 244
_refine_ls_number_reflns 3319
_refine_ls_number_restraints 0
_refine_ls_restrained_S_all 1.019
_refine_ls_R_factor_all 0.0934
_refine_ls_R_factor_gt 0.0799
_refine_ls_shift/su_max 0.000
_refine_ls_shift/su_mean 0.000
_refine_ls_structure_factor_coef Fsqd
_refine_ls_weighting_details 'calc w=1/[\s^2^(Fo^2^)+(0.1840P)^2^+0.0000P] where P=(Fo^2^+2Fc^2^)/3'
_refine_ls_weighting_scheme calc
_refine_ls_wR_factor_gt 0.2211
_refine_ls_wR_factor_ref 0.2393
_reflns_number_gt 2606
_reflns_number_total 3319
_reflns_threshold_expression >2sigma(I)
_cod_data_source_file vm2175.cif
_cod_data_source_block I
_cod_database_code 2235656
_cod_database_fobs_code 2235656

loop_
_symmetry_equiv_pos_as_xyz
'x, y, z'
'-x, -y, -z'

loop_
_atom_site_type_symbol
_atom_site_label
_atom_site_fract_x
_atom_site_fract_y
_atom_site_fract_z
_atom_site_U_iso_or_equiv
_atom_site_adp_type
_atom_site_calc_flag
_atom_site_refinement_flags
_atom_site_occupancy
_atom_site_symmetry_multiplicity
C C16 0.2502(6) 1.0126(5) 1.4550(4) 0.0432(11) Uani d . 1 1
H H16A 0.1571 1.0210 1.4984 0.065 Uiso calc R 1 1
H H16B 0.3059 1.0958 1.4435 0.065 Uiso calc R 1 1
H H16C 0.3413 0.9607 1.4935 0.065 Uiso calc R 1 1
Cl Cl1 0.07945(13) 0.74416(9) 0.62990(8) 0.0353(4) Uani d . 1 1
Cl Cl2 0.79884(14) 0.69660(9) 1.38850(8) 0.0377(4) Uani d . 1 1
O O1 0.3117(3) 0.8580(2) 1.1050(2) 0.0248(6) Uani d . 1 1
O O4 0.6604(3) 0.6107(2) 0.9064(2) 0.0238(6) Uani d . 1 1
O O5 0.6164(4) 0.5956(3) 0.6838(2) 0.0384(7) Uani d . 1 1
O O6 0.7106(4) 0.3966(3) 0.6938(2) 0.0343(7) Uani d . 1 1
O O3 0.4473(4) 0.9652(3) 1.3038(3) 0.0395(7) Uani d . 1 1
O O2 0.1699(4) 0.9529(3) 1.3497(2) 0.0361(7) Uani d . 1 1
C C1 0.2473(5) 0.8278(3) 0.9956(3) 0.0218(7) Uani d . 1 1
C C13 0.6939(5) 0.6230(3) 1.0194(3) 0.0215(7) Uani d . 1 1
C C5 0.3291(5) 0.7943(3) 0.8183(3) 0.0254(8) Uani d . 1 1
H H5 0.4164 0.7883 0.7739 0.030 Uiso calc R 1 1
C C8 0.6565(4) 0.7415(3) 1.0613(3) 0.0227(8) Uani d . 1 1
C C4 0.1439(5) 0.7769(3) 0.7713(3) 0.0258(8) Uani d . 1 1
C C15 0.2866(5) 0.9364(3) 1.2822(3) 0.0281(8) Uani d . 1 1
C C6 0.3832(5) 0.8203(3) 0.9305(3) 0.0224(8) Uani d . 1 1
C C17 0.7040(5) 0.4958(3) 0.8609(3) 0.0247(8) Uani d . 1 1
H H17A 0.6289 0.4241 0.8823 0.030 Uiso calc R 1 1
H H17B 0.8311 0.4818 0.8885 0.030 Uiso calc R 1 1
C C7 0.5825(5) 0.8440(3) 0.9824(3) 0.0223(8) Uani d . 1 1
H H7A 0.6003 0.9256 1.0223 0.027 Uiso calc R 1 1
H H7B 0.6533 0.8509 0.9237 0.027 Uiso calc R 1 1
C C3 0.0112(5) 0.7825(3) 0.8353(3) 0.0255(8) Uani d . 1 1
H H3 -0.1118 0.7694 0.8031 0.031 Uiso calc R 1 1
C C2 0.0634(5) 0.8080(3) 0.9482(3) 0.0234(8) Uani d . 1 1
H H2 -0.0249 0.8118 0.9922 0.028 Uiso calc R 1 1
C C18 0.6699(5) 0.5054(3) 0.7362(3) 0.0275(8) Uani d . 1 1
C C10 0.7594(5) 0.6685(4) 1.2466(3) 0.0279(8) Uani d . 1 1
C C14 0.1824(5) 0.8784(3) 1.1734(3) 0.0256(8) Uani d . 1 1
H H14A 0.1171 0.7979 1.1860 0.031 Uiso calc R 1 1
H H14B 0.0945 0.9360 1.1381 0.031 Uiso calc R 1 1
C C11 0.7946(5) 0.5516(3) 1.2058(3) 0.0275(8) Uani d . 1 1
H H11 0.8394 0.4887 1.2543 0.033 Uiso calc R 1 1
C C12 0.7631(5) 0.5283(3) 1.0930(3) 0.0251(8) Uani d . 1 1
H H12 0.7876 0.4499 1.0654 0.030 Uiso calc R 1 1
C C9 0.6897(5) 0.7628(3) 1.1747(3) 0.0239(8) Uani d . 1 1
H H9 0.6654 0.8408 1.2033 0.029 Uiso calc R 1 1
C C19 0.6900(7) 0.3897(5) 0.5742(4) 0.0423(10) Uani d . 1 1
H H19A 0.7222 0.3076 0.5522 0.063 Uiso calc R 1 1
H H19B 0.7688 0.4560 0.5501 0.063 Uiso calc R 1 1
H H19C 0.5655 0.4008 0.5410 0.063 Uiso calc R 1 1

loop_
_atom_site_aniso_label
_atom_site_aniso_U_11
_atom_site_aniso_U_22
_atom_site_aniso_U_33
_atom_site_aniso_U_12
_atom_site_aniso_U_13
_atom_site_aniso_U_23
C16 0.045(2) 0.054(3) 0.033(2) 0.005(2) 0.0143(19) -0.012(2)
Cl1 0.0456(6) 0.0380(6) 0.0222(6) 0.0074(4) 0.0048(4) -0.0001(4)
Cl2 0.0541(7) 0.0351(6) 0.0231(6) 0.0083(4) 0.0034(4) -0.0029(4)
O1 0.0295(13) 0.0248(13) 0.0223(14) 0.0046(10) 0.0094(10) -0.0002(10)
O4 0.0349(13) 0.0184(12) 0.0202(13) 0.0044(10) 0.0096(10) 0.0001(10)
O5 0.0581(18) 0.0313(15) 0.0285(16) 0.0131(13) 0.0108(13) 0.0047(12)
O6 0.0534(17) 0.0296(14) 0.0231(15) 0.0105(12) 0.0127(12) -0.0013(11)
O3 0.0335(16) 0.0513(18) 0.0335(17) -0.0050(13) 0.0101(12) -0.0115(14)
O2 0.0357(14) 0.0468(16) 0.0280(16) 0.0029(12) 0.0123(11) -0.0084(12)
C1 0.0345(18) 0.0108(15) 0.0220(18) 0.0019(13) 0.0098(14) 0.0007(13)
C13 0.0274(16) 0.0176(16) 0.0218(18) 0.0018(13) 0.0104(13) 0.0025(13)
C5 0.0326(19) 0.0175(16) 0.028(2) 0.0039(14) 0.0109(15) 0.0040(14)
C8 0.0233(16) 0.0169(16) 0.030(2) 0.0003(13) 0.0097(14) 0.0040(14)
C4 0.040(2) 0.0153(16) 0.0232(19) 0.0047(14) 0.0062(15) 0.0002(14)
C15 0.038(2) 0.0222(18) 0.027(2) 0.0056(15) 0.0122(16) 0.0025(15)
C6 0.0305(17) 0.0118(15) 0.0266(19) 0.0029(13) 0.0092(14) 0.0021(13)
C17 0.0327(18) 0.0186(16) 0.024(2) 0.0036(14) 0.0083(15) -0.0041(14)
C7 0.0289(18) 0.0148(15) 0.0255(19) 0.0025(13) 0.0104(14) 0.0029(14)
C3 0.0328(18) 0.0183(16) 0.026(2) 0.0039(14) 0.0069(15) 0.0003(14)
C2 0.0288(17) 0.0184(16) 0.0246(19) 0.0006(13) 0.0095(14) -0.0005(14)
C18 0.0324(19) 0.0209(18) 0.031(2) -0.0004(14) 0.0111(15) -0.0014(15)
C10 0.0318(18) 0.0253(18) 0.027(2) 0.0013(15) 0.0075(15) -0.0006(15)
C14 0.0319(18) 0.0243(18) 0.0230(19) 0.0023(14) 0.0116(14) -0.0010(14)
C11 0.0350(19) 0.0246(18) 0.024(2) 0.0042(15) 0.0068(15) 0.0039(15)
C12 0.0323(18) 0.0172(16) 0.027(2) 0.0026(14) 0.0091(15) 0.0004(14)
C9 0.0261(17) 0.0204(16) 0.0256(19) 0.0001(13) 0.0070(14) -0.0020(14)
C19 0.065(3) 0.042(2) 0.023(2) 0.010(2) 0.0153(19) -0.0062(18)

loop_
_atom_type_symbol
_atom_type_description
_atom_type_scat_dispersion_real
_atom_type_scat_dispersion_imag
_atom_type_scat_source
C C 0.0181 0.0091 'International Tables Vol C Tables 4.2.6.8 and 6.1.1.4'
H H 0.0000 0.0000 'International Tables Vol C Tables 4.2.6.8 and 6.1.1.4'
O O 0.0492 0.0322 'International Tables Vol C Tables 4.2.6.8 and 6.1.1.4'
Cl Cl 0.3639 0.7018 'International Tables Vol C Tables 4.2.6.8 and 6.1.1.4'

loop_
_geom_angle_atom_site_label_1
_geom_angle_atom_site_label_2
_geom_angle_atom_site_label_3
_geom_angle
O2 C16 H16A 109.5
O2 C16 H16B 109.5
H16A C16 H16B 109.5
O2 C16 H16C 109.5
H16A C16 H16C 109.5
H16B C16 H16C 109.5
C1 O1 C14 117.9(3)
C13 O4 C17 117.0(3)
C18 O6 C19 116.1(3)
C15 O2 C16 114.8(3)
O1 C1 C2 124.3(3)
O1 C1 C6 114.9(3)
C2 C1 C6 120.8(3)
O4 C13 C8 115.2(3)
O4 C13 C12 124.9(3)
C8 C13 C12 119.9(3)
C6 C5 C4 120.2(3)
C6 C5 H5 119.9
C4 C5 H5 119.9
C9 C8 C13 119.0(3)
C9 C8 C7 120.9(3)
C13 C8 C7 120.1(3)
C3 C4 C5 121.3(4)
C3 C4 Cl1 119.4(3)
C5 C4 Cl1 119.3(3)
O3 C15 O2 125.2(4)
O3 C15 C14 125.8(3)
O2 C15 C14 109.0(3)
C5 C6 C1 118.4(3)
C5 C6 C7 121.1(3)
C1 C6 C7 120.4(3)
O4 C17 C18 108.6(3)
O4 C17 H17A 110.0
C18 C17 H17A 110.0
O4 C17 H17B 110.0
C18 C17 H17B 110.0
H17A C17 H17B 108.3
C6 C7 C8 114.7(3)
C6 C7 H7A 108.6
C8 C7 H7A 108.6
C6 C7 H7B 108.6
C8 C7 H7B 108.6
H7A C7 H7B 107.6
C4 C3 C2 119.2(3)
C4 C3 H3 120.4
C2 C3 H3 120.4
C3 C2 C1 120.1(3)
C3 C2 H2 119.9
C1 C2 H2 119.9
O5 C18 O6 125.4(4)
O5 C18 C17 126.2(3)
O6 C18 C17 108.4(3)
C11 C10 C9 120.6(4)
C11 C10 Cl2 119.4(3)
C9 C10 Cl2 119.9(3)
O1 C14 C15 107.4(3)
O1 C14 H14A 110.2
C15 C14 H14A 110.2
O1 C14 H14B 110.2
C15 C14 H14B 110.2
H14A C14 H14B 108.5
C12 C11 C10 119.8(3)
C12 C11 H11 120.1
C10 C11 H11 120.1
C11 C12 C13 120.2(3)
C11 C12 H12 119.9
C13 C12 H12 119.9
C8 C9 C10 120.6(3)
C8 C9 H9 119.7
C10 C9 H9 119.7
O6 C19 H19A 109.5
O6 C19 H19B 109.5
H19A C19 H19B 109.5
O6 C19 H19C 109.5
H19A C19 H19C 109.5
H19B C19 H19C 109.5

loop_
_geom_bond_atom_site_label_1
_geom_bond_atom_site_label_2
_geom_bond_distance
C16 O2 1.437(6)
C16 H16A 0.9600
C16 H16B 0.9600
C16 H16C 0.9600
Cl1 C4 1.738(4)
Cl2 C10 1.732(4)
O1 C1 1.367(4)
O1 C14 1.419(4)
O4 C13 1.368(4)
O4 C17 1.409(4)
O5 C18 1.198(5)
O6 C18 1.328(5)
O6 C19 1.449(5)
O3 C15 1.196(5)
O2 C15 1.330(5)
C1 C2 1.388(5)
C1 C6 1.411(5)
C13 C8 1.406(5)
C13 C12 1.409(5)
C5 C6 1.381(5)
C5 C4 1.394(6)
C5 H5 0.9300
C8 C9 1.382(5)
C8 C7 1.517(5)
C4 C3 1.380(5)
C15 C14 1.513(6)
C6 C7 1.508(5)
C17 C18 1.510(5)
C17 H17A 0.9700
C17 H17B 0.9700
C7 H7A 0.9700
C7 H7B 0.9700
C3 C2 1.386(5)
C3 H3 0.9300
C2 H2 0.9300
C10 C11 1.382(5)
C10 C9 1.394(5)
C14 H14A 0.9700
C14 H14B 0.9700
C11 C12 1.377(5)
C11 H11 0.9300
C12 H12 0.9300
C9 H9 0.9300
C19 H19A 0.9600
C19 H19B 0.9600
C19 H19C 0.9600

loop_
_geom_hbond_atom_site_label_D
_geom_hbond_atom_site_label_H
_geom_hbond_atom_site_label_A
_geom_hbond_site_symmetry_A
_geom_hbond_distance_DH
_geom_hbond_distance_HA
_geom_hbond_distance_DA
_geom_hbond_angle_DHA
_geom_hbond_publ_flag
C12 H12 Cg1 2_667 0.93 2.72 3.500(3) 142 yes
C17 H17A Cg2 2_667 0.97 2.67 3.450(3) 138 yes

loop_
_cod_related_entry_id
_cod_related_entry_database
_cod_related_entry_code
1 ChemSpider 30657922
